data_2017949
loop_
_publ_author_name
'Nichol, Gary S.'
'Clegg, William'

_publ_section_title
;
 1-(2-Cyclohex-2-enylpropionyl)-3-methylurea,
 2-ethyl-5-methylhexanamide and 2-ethylpentanamide: three products of
 barbiturate decomposition
;
_journal_coeditor_code SK3397
_journal_issue 1
_journal_name_full 'Acta Crystallographica Section C'
_journal_page_first o13
_journal_page_last o17
_journal_paper_doi 10.1107/S0108270110049322
_journal_volume 67
_journal_year 2011
_chemical_formula_iupac 'C9 H19 N O'
_chemical_formula_moiety 'C9 H19 N O'
_chemical_formula_sum 'C9 H19 N O'
_chemical_formula_weight 157.25
_chemical_name_systematic
;
2-ethyl-5-methylhexanamide
;
_space_group_IT_number 15
_symmetry_cell_setting monoclinic
_symmetry_space_group_name_Hall '-C 2yc'
_symmetry_space_group_name_H-M 'C 1 2/c 1'
_atom_sites_solution_hydrogens geom
_atom_sites_solution_primary direct
_atom_sites_solution_secondary difmap
_audit_creation_method SHELXL-97
_cell_angle_alpha 90.00
_cell_angle_beta 111.224(4)
_cell_angle_gamma 90.00
_cell_formula_units_Z 8
_cell_length_a 22.839(6)
_cell_length_b 5.0394(13)
_cell_length_c 18.802(5)
_cell_measurement_reflns_used 1361
_cell_measurement_temperature 120(2)
_cell_measurement_theta_max 28.5
_cell_measurement_theta_min 3.5
_cell_volume 2017.2(9)
_computing_cell_refinement 'APEX2 (Bruker, 2007)'
_computing_data_collection 'APEX2 (Bruker, 2007)'
_computing_data_reduction 'APEX2 (Bruker, 2007)'
_computing_molecular_graphics
;
DIAMOND (Brandenburg & Putz, 1999) and
Mercury (Macrae <i>et al.</i>, 2008)
;
_computing_publication_material 'SHELXTL (Sheldrick, 2008), publCIF (Westrip, 2010) and local programs'
_computing_structure_refinement 'SHELXTL (Sheldrick, 2008)'
_computing_structure_solution 'SHELXTL (Sheldrick, 2008)'
_diffrn_ambient_temperature 120(2)
_diffrn_measured_fraction_theta_full 0.976
_diffrn_measured_fraction_theta_max 0.976
_diffrn_measurement_device_type 'Bruker APEXII'
_diffrn_measurement_method 'thin-slice \w scans'
_diffrn_radiation_monochromator 'silicon 111'
_diffrn_radiation_source 'Daresbury SRS station 9.8'
_diffrn_radiation_type synchrotron
_diffrn_radiation_wavelength 0.6933
_diffrn_reflns_av_R_equivalents 0.0422
_diffrn_reflns_av_sigmaI/netI 0.0512
_diffrn_reflns_limit_h_max 27
_diffrn_reflns_limit_h_min -27
_diffrn_reflns_limit_k_max 6
_diffrn_reflns_limit_k_min -6
_diffrn_reflns_limit_l_max 22
_diffrn_reflns_limit_l_min -19
_diffrn_reflns_number 5147
_diffrn_reflns_theta_full 25.00
_diffrn_reflns_theta_max 25.00
_diffrn_reflns_theta_min 3.60
_diffrn_standards_decay_% 5
_exptl_absorpt_coefficient_mu 0.066
_exptl_absorpt_correction_T_max 0.997
_exptl_absorpt_correction_T_min 0.987
_exptl_absorpt_correction_type multi-scan
_exptl_absorpt_process_details '(SADABS; Sheldrick, 1996)'
_exptl_crystal_colour colourless
_exptl_crystal_density_diffrn 1.036
_exptl_crystal_density_method 'not measured'
_exptl_crystal_description plate
_exptl_crystal_F_000 704
_exptl_crystal_size_max 0.20
_exptl_crystal_size_mid 0.10
_exptl_crystal_size_min 0.05
_refine_diff_density_max 0.350
_refine_diff_density_min -0.182
_refine_ls_extinction_method none
_refine_ls_goodness_of_fit_ref 1.059
_refine_ls_hydrogen_treatment constr
_refine_ls_matrix_type full
_refine_ls_number_parameters 103
_refine_ls_number_reflns 1867
_refine_ls_number_restraints 0
_refine_ls_restrained_S_all 1.059
_refine_ls_R_factor_all 0.0697
_refine_ls_R_factor_gt 0.0544
_refine_ls_shift/su_max 0.000
_refine_ls_shift/su_mean 0.000
_refine_ls_structure_factor_coef Fsqd
_refine_ls_weighting_details 'calc w=1/[\s^2^(Fo^2^)+(0.0931P)^2^+0.6424P] where P=(Fo^2^+2Fc^2^)/3'
_refine_ls_weighting_scheme calc
_refine_ls_wR_factor_gt 0.1467
_refine_ls_wR_factor_ref 0.1586
_reflns_number_gt 1456
_reflns_number_total 1867
_reflns_threshold_expression I>2\s(I)
_cod_data_source_file sk3397.cif
_cod_data_source_block II
_cod_original_sg_symbol_H-M 'C 2/c'
_cod_database_code 2017949
_cod_database_fobs_code 2017949

loop_
_symmetry_equiv_pos_as_xyz
'x, y, z'
'-x, y, -z+1/2'
'x+1/2, y+1/2, z'
'-x+1/2, y+1/2, -z+1/2'
'-x, -y, -z'
'x, -y, z-1/2'
'-x+1/2, -y+1/2, -z'
'x+1/2, -y+1/2, z-1/2'

loop_
_atom_site_type_symbol
_atom_site_label
_atom_site_fract_x
_atom_site_fract_y
_atom_site_fract_z
_atom_site_U_iso_or_equiv
_atom_site_adp_type
_atom_site_calc_flag
_atom_site_refinement_flags
_atom_site_occupancy
_atom_site_disorder_assembly
_atom_site_disorder_group
O O1 0.18171(5) 0.5661(2) 0.00968(7) 0.0300(4) Uani d . 1 . .
N N1 0.19735(6) 1.0049(3) 0.01119(8) 0.0280(4) Uani d . 1 . .
H H1N 0.2335 0.9849 0.0051 0.042 Uiso calc R 1 . .
H H2N 0.1834 1.1651 0.0150 0.042 Uiso calc R 1 . .
C C1 0.20224(10) 0.8750(6) 0.31219(13) 0.0592(7) Uani d . 1 . .
H H1A 0.2424 0.8900 0.3047 0.089 Uiso calc R 1 . .
H H1B 0.2086 0.7799 0.3599 0.089 Uiso calc R 1 . .
H H1C 0.1858 1.0528 0.3148 0.089 Uiso calc R 1 . .
C C2 0.09442(11) 0.6835(5) 0.25804(13) 0.0540(6) Uani d . 1 . .
H H2A 0.0737 0.8554 0.2555 0.081 Uiso calc R 1 . .
H H2B 0.1028 0.6034 0.3082 0.081 Uiso calc R 1 . .
H H2C 0.0671 0.5660 0.2183 0.081 Uiso calc R 1 . .
C C3 0.15567(9) 0.7234(4) 0.24582(12) 0.0433(5) Uani d . 1 . .
H H3 0.1739 0.5437 0.2448 0.052 Uiso calc R 1 . .
C C4 0.14781(8) 0.8585(4) 0.17060(11) 0.0351(5) Uani d . 1 . .
H H4A 0.1326 1.0417 0.1721 0.042 Uiso calc R 1 . .
H H4B 0.1896 0.8712 0.1661 0.042 Uiso calc R 1 . .
C C5 0.10312(8) 0.7221(3) 0.09961(10) 0.0317(4) Uani d . 1 . .
H H5A 0.1153 0.5333 0.1008 0.038 Uiso calc R 1 . .
H H5B 0.0602 0.7282 0.1009 0.038 Uiso calc R 1 . .
C C6 0.10179(7) 0.8441(3) 0.02515(9) 0.0259(4) Uani d . 1 . .
H H6 0.0959 1.0400 0.0276 0.031 Uiso calc R 1 . .
C C7 0.04833(8) 0.7350(4) -0.04421(11) 0.0343(5) Uani d . 1 . .
H H7A 0.0541 0.5412 -0.0472 0.041 Uiso calc R 1 . .
H H7B 0.0081 0.7643 -0.0368 0.041 Uiso calc R 1 . .
C C8 0.04428(9) 0.8596(4) -0.11890(11) 0.0407(5) Uani d . 1 . .
H H8A 0.0384 1.0516 -0.1166 0.061 Uiso calc R 1 . .
H H8B 0.0086 0.7837 -0.1605 0.061 Uiso calc R 1 . .
H H8C 0.0832 0.8242 -0.1281 0.061 Uiso calc R 1 . .
C C9 0.16398(7) 0.7946(3) 0.01469(9) 0.0237(4) Uani d . 1 . .

loop_
_atom_site_aniso_label
_atom_site_aniso_U_11
_atom_site_aniso_U_22
_atom_site_aniso_U_33
_atom_site_aniso_U_12
_atom_site_aniso_U_13
_atom_site_aniso_U_23
O1 0.0273(6) 0.0208(6) 0.0486(8) -0.0005(4) 0.0217(5) -0.0003(5)
N1 0.0257(7) 0.0198(7) 0.0454(9) 0.0022(5) 0.0212(6) -0.0002(6)
C1 0.0441(12) 0.0943(18) 0.0369(12) -0.0056(12) 0.0118(9) 0.0064(12)
C2 0.0571(13) 0.0699(15) 0.0424(12) -0.0130(11) 0.0270(10) 0.0006(10)
C3 0.0436(11) 0.0523(12) 0.0377(11) 0.0015(9) 0.0193(9) 0.0058(9)
C4 0.0332(9) 0.0402(10) 0.0363(11) -0.0016(7) 0.0179(8) 0.0018(8)
C5 0.0276(8) 0.0354(10) 0.0378(10) -0.0019(7) 0.0186(7) 0.0005(7)
C6 0.0225(8) 0.0255(9) 0.0334(10) 0.0006(6) 0.0144(7) -0.0014(7)
C7 0.0238(8) 0.0396(10) 0.0408(11) -0.0014(7) 0.0134(7) -0.0033(8)
C8 0.0331(9) 0.0507(12) 0.0364(11) 0.0010(8) 0.0105(8) -0.0021(8)
C9 0.0232(8) 0.0225(8) 0.0278(9) 0.0013(6) 0.0122(6) -0.0005(6)

loop_
_atom_type_symbol
_atom_type_description
_atom_type_scat_dispersion_real
_atom_type_scat_dispersion_imag
_atom_type_scat_source
C C 0.0029 0.0015 'Calculated using XDISP in WinGX (Farrugia, 1999)'
H H 0.0000 0.0000 'Calculated using XDISP in WinGX (Farrugia, 1999)'
N N 0.0058 0.0031 'Calculated using XDISP in WinGX (Farrugia, 1999)'
O O 0.0103 0.0057 'Calculated using XDISP in WinGX (Farrugia, 1999)'

loop_
_geom_angle_atom_site_label_1
_geom_angle_atom_site_label_2
_geom_angle_atom_site_label_3
_geom_angle_site_symmetry_1
_geom_angle_site_symmetry_3
_geom_angle
_geom_angle_publ_flag
C9 N1 H1N . . 120.0 ?
C9 N1 H2N . . 120.0 ?
H1N N1 H2N . . 120.0 ?
C3 C1 H1A . . 109.5 ?
C3 C1 H1B . . 109.5 ?
H1A C1 H1B . . 109.5 ?
C3 C1 H1C . . 109.5 ?
H1A C1 H1C . . 109.5 ?
H1B C1 H1C . . 109.5 ?
C3 C2 H2A . . 109.5 ?
C3 C2 H2B . . 109.5 ?
H2A C2 H2B . . 109.5 ?
C3 C2 H2C . . 109.5 ?
H2A C2 H2C . . 109.5 ?
H2B C2 H2C . . 109.5 ?
C2 C3 C1 . . 110.67(18) ?
C2 C3 C4 . . 113.39(17) ?
C1 C3 C4 . . 110.51(17) ?
C2 C3 H3 . . 107.3 ?
C1 C3 H3 . . 107.3 ?
C4 C3 H3 . . 107.3 ?
C5 C4 C3 . . 115.47(16) ?
C5 C4 H4A . . 108.4 ?
C3 C4 H4A . . 108.4 ?
C5 C4 H4B . . 108.4 ?
C3 C4 H4B . . 108.4 ?
H4A C4 H4B . . 107.5 ?
C6 C5 C4 . . 114.18(14) ?
C6 C5 H5A . . 108.7 ?
C4 C5 H5A . . 108.7 ?
C6 C5 H5B . . 108.7 ?
C4 C5 H5B . . 108.7 ?
H5A C5 H5B . . 107.6 ?
C5 C6 C9 . . 110.14(13) ?
C5 C6 C7 . . 112.57(14) ?
C9 C6 C7 . . 108.96(13) ?
C5 C6 H6 . . 108.4 ?
C9 C6 H6 . . 108.4 ?
C7 C6 H6 . . 108.4 ?
C8 C7 C6 . . 113.87(15) ?
C8 C7 H7A . . 108.8 ?
C6 C7 H7A . . 108.8 ?
C8 C7 H7B . . 108.8 ?
C6 C7 H7B . . 108.8 ?
H7A C7 H7B . . 107.7 ?
C7 C8 H8A . . 109.5 ?
C7 C8 H8B . . 109.5 ?
H8A C8 H8B . . 109.5 ?
C7 C8 H8C . . 109.5 ?
H8A C8 H8C . . 109.5 ?
H8B C8 H8C . . 109.5 ?
O1 C9 N1 . . 122.22(14) ?
O1 C9 C6 . . 120.61(14) ?
N1 C9 C6 . . 117.17(13) ?

loop_
_geom_bond_atom_site_label_1
_geom_bond_atom_site_label_2
_geom_bond_site_symmetry_2
_geom_bond_distance
_geom_bond_publ_flag
O1 C9 . 1.2354(19) ?
N1 C9 . 1.321(2) ?
N1 H1N . 0.880 ?
N1 H2N . 0.880 ?
C1 C3 . 1.520(3) ?
C1 H1A . 0.980 ?
C1 H1B . 0.980 ?
C1 H1C . 0.980 ?
C2 C3 . 1.511(3) ?
C2 H2A . 0.980 ?
C2 H2B . 0.980 ?
C2 H2C . 0.980 ?
C3 C4 . 1.521(3) ?
C3 H3 . 1.000 ?
C4 C5 . 1.520(3) ?
C4 H4A . 0.990 ?
C4 H4B . 0.990 ?
C5 C6 . 1.519(2) ?
C5 H5A . 0.990 ?
C5 H5B . 0.990 ?
C6 C9 . 1.523(2) ?
C6 C7 . 1.530(2) ?
C6 H6 . 1.000 ?
C7 C8 . 1.510(3) ?
C7 H7A . 0.990 ?
C7 H7B . 0.990 ?
C8 H8A . 0.980 ?
C8 H8B . 0.980 ?
C8 H8C . 0.980 ?

loop_
_geom_hbond_atom_site_label_D
_geom_hbond_atom_site_label_H
_geom_hbond_atom_site_label_A
_geom_hbond_site_symmetry_A
_geom_hbond_distance_DH
_geom_hbond_distance_HA
_geom_hbond_distance_DA
_geom_hbond_angle_DHA
_geom_hbond_publ_flag
N1 H1N O1 7_565 0.88 2.07 2.9488(18) 179 y
N1 H2N O1 1_565 0.88 2.02 2.8492(18) 156 y

loop_
_geom_torsion_atom_site_label_1
_geom_torsion_atom_site_label_2
_geom_torsion_atom_site_label_3
_geom_torsion_atom_site_label_4
_geom_torsion_site_symmetry_1
_geom_torsion_site_symmetry_2
_geom_torsion_site_symmetry_3
_geom_torsion_site_symmetry_4
_geom_torsion
_geom_torsion_publ_flag
C2 C3 C4 C5 . . . . -56.1(2) ?
C1 C3 C4 C5 . . . . 178.95(17) ?
C3 C4 C5 C6 . . . . -173.54(14) ?
C4 C5 C6 C9 . . . . 68.43(18) ?
C4 C5 C6 C7 . . . . -169.75(14) ?
C5 C6 C7 C8 . . . . 177.90(14) ?
C9 C6 C7 C8 . . . . -59.62(19) ?
C5 C6 C9 O1 . . . . 62.0(2) ?
C7 C6 C9 O1 . . . . -62.0(2) ?
C5 C6 C9 N1 . . . . -118.13(16) ?
C7 C6 C9 N1 . . . . 117.94(16) ?

loop_
_cod_related_entry_id
_cod_related_entry_database
_cod_related_entry_code
1 ChemSpider 53525
